data_7239722
loop_
_publ_author_name
'Shi, Yijun'
'Liu, Xuejing'
'Han, Ying'
'Yan, Peng'
'Bie, Fusheng'
'Cao, Han'

_publ_section_title
;
 Diels--Alder reactions between cyclopentadiene analogs and benzoquinone
 in water and their application in the synthesis of polycyclic cage
 compounds
;
_journal_issue 2
_journal_name_full 'RSC Advances'
_journal_page_first 739
_journal_page_last 745
_journal_paper_doi 10.1039/C9RA09745G
_journal_volume 10
_journal_year 2020
_chemical_formula_moiety 'C26 H22 O4'
_chemical_formula_sum 'C26 H22 O4'
_chemical_formula_weight 398.43
_space_group_crystal_system monoclinic
_space_group_IT_number 14
_space_group_name_Hall '-P 2ybc'
_space_group_name_H-M_alt 'P 1 21/c 1'
_atom_sites_solution_hydrogens geom
_atom_sites_solution_primary dual
_audit_creation_date 2018-10-16
_audit_creation_method
;
Olex2 1.2
(compiled 2018.05.29 svn.r3508 for OlexSys, GUI svn.r5506)
;
_audit_update_record
;
2019-06-26 deposited with the CCDC.	2019-12-17 downloaded from the CCDC.
;
_cell_angle_alpha 90
_cell_angle_beta 90.639(4)
_cell_angle_gamma 90
_cell_formula_units_Z 2
_cell_length_a 9.2415(4)
_cell_length_b 11.3298(5)
_cell_length_c 8.8293(4)
_cell_measurement_reflns_used 3177
_cell_measurement_temperature 199.98(10)
_cell_measurement_theta_max 29.2120
_cell_measurement_theta_min 4.2520
_cell_volume 924.41(7)
_computing_cell_refinement 'CrysAlisPro 1.171.39.46e (Rigaku OD, 2018)'
_computing_data_collection 'CrysAlisPro 1.171.39.46e (Rigaku OD, 2018)'
_computing_data_reduction 'CrysAlisPro 1.171.39.46e (Rigaku OD, 2018)'
_computing_molecular_graphics 'Olex2 (Dolomanov et al., 2009)'
_computing_publication_material 'Olex2 (Dolomanov et al., 2009)'
_computing_structure_refinement 'ShelXL (Sheldrick, 2015)'
_computing_structure_solution 'ShelXT (Sheldrick, 2015)'
_diffrn_ambient_environment N~2~
_diffrn_ambient_temperature 199.98(10)
_diffrn_detector 'CCD plate'
_diffrn_detector_area_resol_mean 10.3376
_diffrn_detector_type AtlasS2
_diffrn_measured_fraction_theta_full 0.998
_diffrn_measured_fraction_theta_max 0.988
_diffrn_measurement_details
;
List of Runs (angles in degrees, time in seconds):

  # Type    Start    End  Width  t~exp~   \w     \q     \k     \f   Frames
#--------------------------------------------------------------------------
  1  \w    -17.00  80.00   1.00   10.00    --    9.81  57.00-120.00   97
  2  \w    -37.00  60.00   1.00   10.00    --  -10.12  57.00  90.00   97
  3  \w    -80.00  17.00   1.00   10.00    --  -10.12 -57.00 -60.00   97
  4  \w    -33.00  -8.00   1.00   10.00    --  -10.12  38.00 -60.00   25
;
_diffrn_measurement_device 'four-circle diffractometer'
_diffrn_measurement_device_type 'SuperNova, Dual, Cu at home/near, AtlasS2'
_diffrn_measurement_method '\w scans'
_diffrn_orient_matrix_type 'CrysAlisPro convention (1999,Acta A55,543-557)'
_diffrn_orient_matrix_UB_11 -0.0379739000
_diffrn_orient_matrix_UB_12 0.0357950000
_diffrn_orient_matrix_UB_13 0.0521165000
_diffrn_orient_matrix_UB_21 0.0107310000
_diffrn_orient_matrix_UB_22 -0.0432971000
_diffrn_orient_matrix_UB_23 0.0570989000
_diffrn_orient_matrix_UB_31 0.0658677000
_diffrn_orient_matrix_UB_32 0.0276242000
_diffrn_orient_matrix_UB_33 0.0217705000
_diffrn_radiation_monochromator mirror
_diffrn_radiation_probe x-ray
_diffrn_radiation_type MoK\a
_diffrn_radiation_wavelength 0.71073
_diffrn_reflns_av_R_equivalents 0.0345
_diffrn_reflns_av_unetI/netI 0.0329
_diffrn_reflns_Laue_measured_fraction_full 0.998
_diffrn_reflns_Laue_measured_fraction_max 0.988
_diffrn_reflns_limit_h_max 11
_diffrn_reflns_limit_h_min -10
_diffrn_reflns_limit_k_max 12
_diffrn_reflns_limit_k_min -14
_diffrn_reflns_limit_l_max 11
_diffrn_reflns_limit_l_min -11
_diffrn_reflns_number 7839
_diffrn_reflns_point_group_measured_fraction_full 0.998
_diffrn_reflns_point_group_measured_fraction_max 0.988
_diffrn_reflns_theta_full 25.242
_diffrn_reflns_theta_max 27.100
_diffrn_reflns_theta_min 3.597
_diffrn_source 'micro-focus sealed X-ray tube'
_diffrn_source_type 'SuperNova (Mo) X-ray Source'
_exptl_absorpt_coefficient_mu 0.096
_exptl_absorpt_correction_T_max 1.00000
_exptl_absorpt_correction_T_min 0.90920
_exptl_absorpt_correction_type multi-scan
_exptl_absorpt_process_details
;
CrysAlisPro 1.171.39.46e (Rigaku Oxford Diffraction, 2018)
Empirical absorption correction using spherical harmonics,
 implemented in SCALE3 ABSPACK scaling algorithm.
;
_exptl_crystal_colour 'light colourless'
_exptl_crystal_density_diffrn 1.431
_exptl_crystal_description block
_exptl_crystal_F_000 420
_exptl_crystal_size_max 0.16
_exptl_crystal_size_mid 0.05
_exptl_crystal_size_min 0.05
_refine_diff_density_max 0.324
_refine_diff_density_min -0.237
_refine_diff_density_rms 0.047
_refine_ls_extinction_method none
_refine_ls_goodness_of_fit_ref 1.038
_refine_ls_hydrogen_treatment constr
_refine_ls_matrix_type full
_refine_ls_number_parameters 136
_refine_ls_number_reflns 2020
_refine_ls_number_restraints 0
_refine_ls_restrained_S_all 1.038
_refine_ls_R_factor_all 0.0577
_refine_ls_R_factor_gt 0.0455
_refine_ls_shift/su_max 0.000
_refine_ls_shift/su_mean 0.000
_refine_ls_structure_factor_coef Fsqd
_refine_ls_weighting_details 'w=1/[\s^2^(Fo^2^)+(0.0505P)^2^+0.3974P] where P=(Fo^2^+2Fc^2^)/3'
_refine_ls_weighting_scheme calc
_refine_ls_wR_factor_gt 0.1076
_refine_ls_wR_factor_ref 0.1152
_reflns_Friedel_coverage 0.000
_reflns_number_gt 1644
_reflns_number_total 2020
_reflns_threshold_expression 'I > 2\s(I)'
_cod_data_source_file c9ra09745g2.cif
_cod_data_source_block 14
_cod_depositor_comments 'Adding full bibliography for 7239720--7239722.cif.'
_cod_database_code 7239722
_shelx_shelxl_version_number 2018/3
_chemical_oxdiff_formula 'C H'
_shelx_space_group_comment
;
The symmetry employed for this shelxl refinement is uniquely defined
by the following loop, which should always be used as a source of
symmetry information in preference to the above space-group names.
They are only intended as comments.
;
_shelx_estimated_absorpt_t_max 0.995
_shelx_estimated_absorpt_t_min 0.985
_reflns_odcompleteness_completeness 98.70
_reflns_odcompleteness_iscentric 1
_reflns_odcompleteness_theta 27.04
_olex2_refinement_description
;
1. Fixed Uiso
 At 1.2 times of:
  All C(H) groups, All C(H,H) groups
2.a Ternary CH refined with riding coordinates:
 C9(H9), C8(H8), C10(H10), C4(H4), C5(H5), C2(H2), C3(H3)
2.b Secondary CH2 refined with riding coordinates:
 C13(H13A,H13B), C12(H12A,H12B)
;
_olex2_submission_special_instructions 'No special instructions were received'
_oxdiff_exptl_absorpt_empirical_details
;
Empirical correction (ABSPACK) includes:
- Absorption correction using spherical harmonics
- Frame scaling
- Detector area scaling
;
_oxdiff_exptl_absorpt_empirical_full_max 1.225
_oxdiff_exptl_absorpt_empirical_full_min 0.800

loop_
_space_group_symop_operation_xyz
'x, y, z'
'-x, y+1/2, -z+1/2'
'-x, -y, -z'
'x, -y-1/2, z-1/2'

loop_
_atom_site_label
_atom_site_type_symbol
_atom_site_fract_x
_atom_site_fract_y
_atom_site_fract_z
_atom_site_U_iso_or_equiv
_atom_site_adp_type
_atom_site_occupancy
_atom_site_site_symmetry_order
_atom_site_calc_flag
_atom_site_refinement_flags_posn
O1 O 0.29409(14) 0.21860(10) 0.63163(14) 0.0345(3) Uani 1 1 d .
O2 O 0.61998(12) 0.40243(11) 0.74028(13) 0.0325(3) Uani 1 1 d .
C6 C 0.44546(15) 0.49125(13) 0.56142(16) 0.0194(3) Uani 1 1 d .
C7 C 0.50307(15) 0.44605(13) 0.71401(17) 0.0213(3) Uani 1 1 d .
C1 C 0.28077(16) 0.32442(14) 0.64071(17) 0.0230(3) Uani 1 1 d .
C9 C 0.38298(16) 0.47045(14) 0.82565(16) 0.0216(3) Uani 1 1 d .
H9 H 0.412663 0.460518 0.931793 0.026 Uiso 1 1 calc R
C11 C 0.17656(16) 0.60035(14) 0.81154(17) 0.0228(4) Uani 1 1 d .
C8 C 0.24284(16) 0.39599(13) 0.77955(16) 0.0212(3) Uani 1 1 d .
H8 H 0.203244 0.348962 0.862524 0.025 Uiso 1 1 calc R
C10 C 0.33799(16) 0.59784(13) 0.78511(17) 0.0215(3) Uani 1 1 d .
H10 H 0.394045 0.660552 0.834772 0.026 Uiso 1 1 calc R
C4 C 0.13895(16) 0.49229(14) 0.71932(17) 0.0216(3) Uani 1 1 d .
H4 H 0.036208 0.470920 0.715818 0.026 Uiso 1 1 calc R
C5 C 0.34468(15) 0.59510(13) 0.60922(16) 0.0199(3) Uani 1 1 d .
H5 H 0.358057 0.670781 0.557491 0.024 Uiso 1 1 calc R
C2 C 0.30536(16) 0.41497(13) 0.51765(17) 0.0218(3) Uani 1 1 d .
H2 H 0.297059 0.387593 0.412621 0.026 Uiso 1 1 calc R
C3 C 0.20866(16) 0.52151(13) 0.56392(17) 0.0214(3) Uani 1 1 d .
H3 H 0.144903 0.554703 0.485379 0.026 Uiso 1 1 calc R
C13 C 0.1070(2) 0.63962(16) 0.95498(19) 0.0327(4) Uani 1 1 d .
H13A H 0.169247 0.670066 1.035054 0.039 Uiso 1 1 calc R
H13B H 0.023260 0.595983 0.989432 0.039 Uiso 1 1 calc R
C12 C 0.09052(19) 0.71248(15) 0.8124(2) 0.0320(4) Uani 1 1 d .
H12A H -0.003004 0.712373 0.761402 0.038 Uiso 1 1 calc R
H12B H 0.143011 0.786470 0.807033 0.038 Uiso 1 1 calc R

loop_
_atom_site_aniso_label
_atom_site_aniso_U_11
_atom_site_aniso_U_22
_atom_site_aniso_U_33
_atom_site_aniso_U_23
_atom_site_aniso_U_13
_atom_site_aniso_U_12
O1 0.0495(8) 0.0193(6) 0.0347(7) -0.0020(5) 0.0067(6) -0.0015(5)
O2 0.0251(6) 0.0413(8) 0.0309(6) 0.0060(5) 0.0004(5) 0.0093(5)
C6 0.0204(7) 0.0192(8) 0.0185(7) 0.0003(6) 0.0023(6) 0.0009(6)
C7 0.0218(7) 0.0195(8) 0.0225(8) 0.0008(6) -0.0003(6) -0.0006(6)
C1 0.0233(8) 0.0223(9) 0.0235(8) -0.0014(6) -0.0003(6) -0.0033(6)
C9 0.0224(7) 0.0252(9) 0.0171(7) 0.0000(6) -0.0005(6) -0.0016(6)
C11 0.0238(8) 0.0212(8) 0.0236(8) -0.0014(6) 0.0044(6) 0.0000(6)
C8 0.0243(8) 0.0203(8) 0.0192(7) 0.0011(6) 0.0040(6) -0.0033(6)
C10 0.0220(8) 0.0211(8) 0.0214(7) -0.0040(6) 0.0026(6) -0.0023(6)
C4 0.0203(7) 0.0238(8) 0.0207(7) -0.0003(6) 0.0029(6) -0.0015(6)
C5 0.0203(7) 0.0184(8) 0.0212(7) 0.0016(6) 0.0037(6) 0.0005(6)
C2 0.0243(8) 0.0224(8) 0.0186(7) -0.0022(6) 0.0021(6) -0.0025(6)
C3 0.0204(7) 0.0245(9) 0.0193(7) 0.0012(6) -0.0003(6) 0.0006(6)
C13 0.0384(10) 0.0305(10) 0.0295(9) -0.0053(7) 0.0144(7) -0.0048(7)
C12 0.0301(9) 0.0255(9) 0.0407(10) -0.0014(8) 0.0117(7) 0.0045(7)

loop_
_atom_type_symbol
_atom_type_description
_atom_type_scat_dispersion_real
_atom_type_scat_dispersion_imag
_atom_type_scat_source
C C 0.0033 0.0016 'International Tables Vol C Tables 4.2.6.8 and 6.1.1.4'
H H 0.0000 0.0000 'International Tables Vol C Tables 4.2.6.8 and 6.1.1.4'
O O 0.0106 0.0060 'International Tables Vol C Tables 4.2.6.8 and 6.1.1.4'

loop_
_geom_angle_atom_site_label_1
_geom_angle_atom_site_label_2
_geom_angle_atom_site_label_3
_geom_angle
_geom_angle_site_symmetry_1
C6 C6 C7 116.74(15) 3_666
C6 C6 C5 120.18(16) 3_666
C6 C6 C2 116.40(15) 3_666
C7 C6 C5 102.52(11) .
C7 C6 C2 107.71(11) .
C5 C6 C2 89.36(11) .
O2 C7 C6 127.38(13) .
O2 C7 C9 127.48(14) .
C9 C7 C6 105.12(12) .
O1 C1 C8 127.58(14) .
O1 C1 C2 127.51(14) .
C2 C1 C8 104.85(12) .
C7 C9 C8 109.60(12) .
C7 C9 C10 102.52(12) .
C10 C9 C8 102.69(11) .
C4 C11 C10 97.07(12) .
C13 C11 C10 124.80(14) .
C13 C11 C4 126.89(14) .
C13 C11 C12 60.67(11) .
C12 C11 C10 122.74(13) .
C12 C11 C4 124.85(14) .
C1 C8 C9 107.17(11) .
C1 C8 C4 104.37(12) .
C4 C8 C9 102.37(12) .
C9 C10 C5 101.50(11) .
C11 C10 C9 104.20(12) .
C11 C10 C5 101.81(12) .
C11 C4 C8 104.41(12) .
C11 C4 C3 102.00(12) .
C8 C4 C3 101.06(11) .
C10 C5 C6 108.38(12) .
C10 C5 C3 103.08(11) .
C3 C5 C6 90.54(11) .
C1 C2 C6 108.68(12) .
C1 C2 C3 104.22(12) .
C3 C2 C6 89.04(11) .
C4 C3 C2 108.07(12) .
C5 C3 C4 103.19(11) .
C5 C3 C2 91.05(11) .
C11 C13 C12 59.81(11) .
C11 C12 C13 59.52(11) .

loop_
_geom_bond_atom_site_label_1
_geom_bond_atom_site_label_2
_geom_bond_distance
_geom_bond_site_symmetry_2
O1 C1 1.2079(19) .
O2 C7 1.2082(18) .
C6 C6 1.502(3) 3_666
C6 C7 1.531(2) .
C6 C5 1.562(2) .
C6 C2 1.600(2) .
C7 C9 1.518(2) .
C1 C8 1.514(2) .
C1 C2 1.513(2) .
C9 C8 1.595(2) .
C9 C10 1.543(2) .
C11 C10 1.513(2) .
C11 C4 1.509(2) .
C11 C13 1.494(2) .
C11 C12 1.499(2) .
C8 C4 1.544(2) .
C10 C5 1.555(2) .
C4 C3 1.558(2) .
C5 C3 1.557(2) .
C2 C3 1.559(2) .
C13 C12 1.512(3) .
